data_7242502
loop_
_publ_author_name
'Feng, Lu'
'Zeng, Tian-Yu'
'Hou, Hao-Bo'
'Zhou, Hong'
'Tian, Jian'

_publ_section_title
;
 Theoretical hydrogen bonding calculations and proton conduction for
 Eu(iii)-based metal--organic framework
;
_journal_issue 19
_journal_name_full 'RSC Advances'
_journal_page_first 11495
_journal_page_last 11499
_journal_paper_doi 10.1039/D1RA01528A
_journal_volume 11
_journal_year 2021
_chemical_formula_moiety '0.25(C60 H80 Eu8 N24 O64), 4.5(H4 O2)'
_chemical_formula_sum 'C15 H38 Eu2 N6 O25'
_chemical_formula_weight 1006.43
_space_group_crystal_system monoclinic
_space_group_IT_number 15
_space_group_name_Hall '-C 2yc'
_space_group_name_H-M_alt 'C 1 2/c 1'
_atom_sites_solution_hydrogens mixed
_atom_sites_solution_primary dual
_audit_creation_date 2020-11-10
_audit_creation_method
;
Olex2 1.2
(compiled 2018.05.29 svn.r3508 for OlexSys, GUI svn.r5506)
;
_audit_update_record
;
2021-01-05 deposited with the CCDC.	2021-03-16 downloaded from the CCDC.
;
_cell_angle_alpha 90
_cell_angle_beta 91.265(4)
_cell_angle_gamma 90
_cell_formula_units_Z 4
_cell_length_a 12.7130(11)
_cell_length_b 16.7745(15)
_cell_length_c 14.7977(13)
_cell_measurement_reflns_used 1776
_cell_measurement_temperature 173(2)
_cell_measurement_theta_max 24.94
_cell_measurement_theta_min 3.67
_cell_volume 3154.9(5)
_computing_cell_refinement 'Bruker SMART'
_computing_data_collection 'Bruker SMART'
_computing_data_reduction 'Bruker SAINT'
_computing_molecular_graphics 'Olex2 (Dolomanov et al., 2009)'
_computing_publication_material 'Olex2 (Dolomanov et al., 2009)'
_computing_structure_refinement 'XL (Sheldrick, 2008)'
_computing_structure_solution 'ShelXT (Sheldrick, 2015)'
_diffrn_ambient_temperature 173.0
_diffrn_measured_fraction_theta_full 0.995
_diffrn_measured_fraction_theta_max 0.994
_diffrn_measurement_device_type 'PHOTON 100 CMOS detector'
_diffrn_measurement_method 'omega scan'
_diffrn_radiation_type MoK\a
_diffrn_radiation_wavelength 0.71073
_diffrn_reflns_av_R_equivalents 0.0914
_diffrn_reflns_av_unetI/netI 0.0934
_diffrn_reflns_Laue_measured_fraction_full 0.995
_diffrn_reflns_Laue_measured_fraction_max 0.994
_diffrn_reflns_limit_h_max 15
_diffrn_reflns_limit_h_min -15
_diffrn_reflns_limit_k_max 20
_diffrn_reflns_limit_k_min -20
_diffrn_reflns_limit_l_max 17
_diffrn_reflns_limit_l_min -15
_diffrn_reflns_number 8457
_diffrn_reflns_point_group_measured_fraction_full 0.995
_diffrn_reflns_point_group_measured_fraction_max 0.994
_diffrn_reflns_theta_full 25.242
_diffrn_reflns_theta_max 25.364
_diffrn_reflns_theta_min 2.792
_diffrn_standards_number 0
_exptl_absorpt_coefficient_mu 4.048
_exptl_absorpt_correction_T_max 0.7452
_exptl_absorpt_correction_T_min 0.5661
_exptl_absorpt_correction_type multi-scan
_exptl_absorpt_process_details 'SADABS (Bruker, 2014)'
_exptl_crystal_colour colorless
_exptl_crystal_density_diffrn 2.119
_exptl_crystal_description needle
_exptl_crystal_F_000 1984
_exptl_crystal_size_max 0.19
_exptl_crystal_size_mid 0.05
_exptl_crystal_size_min 0.03
_refine_diff_density_max 0.882
_refine_diff_density_min -0.835
_refine_diff_density_rms 0.198
_refine_ls_extinction_method none
_refine_ls_goodness_of_fit_ref 0.998
_refine_ls_hydrogen_treatment constr
_refine_ls_matrix_type full
_refine_ls_number_parameters 243
_refine_ls_number_reflns 2880
_refine_ls_number_restraints 474
_refine_ls_restrained_S_all 0.962
_refine_ls_R_factor_all 0.0810
_refine_ls_R_factor_gt 0.0392
_refine_ls_shift/su_max 0.001
_refine_ls_shift/su_mean 0.000
_refine_ls_structure_factor_coef Fsqd
_refine_ls_weighting_details 'w=1/[\s^2^(Fo^2^)+(0.0195P)^2^] where P=(Fo^2^+2Fc^2^)/3'
_refine_ls_weighting_scheme calc
_refine_ls_wR_factor_gt 0.0598
_refine_ls_wR_factor_ref 0.0700
_reflns_Friedel_coverage 0.000
_reflns_number_gt 1981
_reflns_number_total 2880
_reflns_threshold_expression 'I > 2\s(I)'
_cod_data_source_file d1ra01528a2.cif
_cod_data_source_block 11
_cod_database_code 7242502
_shelx_shelxl_version_number 2014/7
_shelx_space_group_comment
;
The symmetry employed for this shelxl refinement is uniquely defined
by the following loop, which should always be used as a source of
symmetry information in preference to the above space-group names.
They are only intended as comments.
;
_olex2_refinement_description
;
1. Fixed Uiso
 At 1.2 times of:
  All C(H,H) groups
 At 1.5 times of:
  All O(H,H) groups
2. Uiso/Uaniso restraints and constraints
C8 \\sim C1 \\sim C6 \\sim C2 \\sim C7 \\sim C3 \\sim C5 \\sim C4 \\sim N2
\\sim N1 \\sim N4 \\sim N3 \\sim O3 \\sim O7 \\sim O8 \\sim O6 \\sim O4 \\sim
O5 \\sim O1 \\sim O2 \\sim O11 \\sim O9 \\sim O10 \\sim O12 \\sim O13 \\sim
O13A: within 3.8A with sigma of 0.01 and sigma for terminal atoms of 0.02
3. Others
 Sof(O13A)=Sof(H13C)=Sof(H13D)=1-FVAR(1)
 Sof(O13)=Sof(H13A)=Sof(H13B)=FVAR(1)
 Fixed Sof: H11A(0.5) H11B(0.5)
4.a Riding coordinates:
 O10(H10A,H10B), O13(H13A,H13B)
4.b Free rotating group:
 O11(H11A,H11B), O9(H9A,H9B), O12(H12A,H12B), O13A(H13C,H13D)
4.c Rotating group:
 O1(H1A,H1B), O2(H2A,H2B)
4.d Secondary CH2 refined with riding coordinates:
 C2(H2C,H2D), C7(H7A,H7B), C5(H5A,H5B)
;
_olex2_submission_special_instructions 'No special instructions were received'

loop_
_space_group_symop_operation_xyz
'x, y, z'
'-x, y, -z+1/2'
'x+1/2, y+1/2, z'
'-x+1/2, y+1/2, -z+1/2'
'-x, -y, -z'
'x, -y, z-1/2'
'-x+1/2, -y+1/2, -z'
'x+1/2, -y+1/2, z-1/2'

loop_
_atom_site_label
_atom_site_type_symbol
_atom_site_fract_x
_atom_site_fract_y
_atom_site_fract_z
_atom_site_U_iso_or_equiv
_atom_site_adp_type
_atom_site_occupancy
_atom_site_site_symmetry_order
_atom_site_calc_flag
_atom_site_refinement_flags_posn
_atom_site_refinement_flags_adp
_atom_site_refinement_flags_occupancy
_atom_site_disorder_assembly
_atom_site_disorder_group
Eu1 Eu 0.87598(3) 0.80165(2) 0.55604(2) 0.00960(10) Uani 1 1 d . . . . .
O3 O 0.6935(4) 0.7834(3) 0.5800(3) 0.0129(11) Uani 1 1 d . U . . .
O7 O 0.2917(4) 0.6145(3) 0.9447(3) 0.0153(11) Uani 1 1 d . U . . .
O8 O 0.1449(4) 0.6709(3) 0.8847(3) 0.0137(11) Uani 1 1 d . U . . .
O6 O 0.3775(4) 0.3272(3) 0.7198(3) 0.0176(11) Uani 1 1 d . U . . .
O4 O 0.5237(4) 0.7655(3) 0.5638(4) 0.0204(11) Uani 1 1 d . U . . .
O5 O 0.3254(4) 0.4283(3) 0.6363(3) 0.0189(11) Uani 1 1 d . U . . .
O1 O 0.9936(4) 0.9081(3) 0.5023(4) 0.0243(14) Uani 1 1 d . U . . .
H1A H 0.9611 0.9359 0.4601 0.036 Uiso 1 1 d GR . . . .
H1B H 1.0467 0.8865 0.4746 0.036 Uiso 1 1 d GR . . . .
O2 O 1.0491(4) 0.7733(3) 0.6201(4) 0.0206(13) Uani 1 1 d . U . . .
H2A H 1.0682 0.7249 0.6052 0.031 Uiso 1 1 d GR . . . .
H2B H 1.0455 0.7717 0.6791 0.031 Uiso 1 1 d GR . . . .
O11 O 1.0000 0.6225(6) 0.7500 0.039(2) Uani 1 2 d S TU P . .
H11A H 0.9547 0.5925 0.7772 0.058 Uiso 0.5 1 d G . . . .
H11B H 0.9619 0.6524 0.7142 0.058 Uiso 0.5 1 d G . . . .
N2 N 0.4085(5) 0.6532(3) 0.7680(4) 0.0155(11) Uani 1 1 d . U . . .
C8 C 0.2237(6) 0.6237(4) 0.8838(5) 0.0140(14) Uani 1 1 d . U . . .
N1 N 0.5000 0.7700(5) 0.7500 0.0138(15) Uani 1 2 d S TU P . .
N4 N 0.3264(5) 0.5318(3) 0.7883(4) 0.0138(11) Uani 1 1 d . U . . .
C1 C 0.6014(6) 0.7855(4) 0.6117(5) 0.0168(14) Uani 1 1 d . U . . .
O9 O 0.3055(5) 0.5714(3) 0.5487(5) 0.0340(14) Uani 1 1 d . U . . .
H9A H 0.3027 0.5358 0.5914 0.051 Uiso 1 1 d G . . . .
H9B H 0.2584 0.5604 0.5069 0.051 Uiso 1 1 d G . . . .
C6 C 0.3466(6) 0.3990(4) 0.7129(5) 0.0133(13) Uani 1 1 d . U . . .
N3 N 0.5000 0.5289(5) 0.7500 0.0150(14) Uani 1 2 d S TU P . .
C2 C 0.5875(6) 0.8100(5) 0.7096(5) 0.0191(14) Uani 1 1 d . U . . .
H2C H 0.6526 0.7975 0.7446 0.023 Uiso 1 1 calc R . . . .
H2D H 0.5762 0.8683 0.7125 0.023 Uiso 1 1 calc R . . . .
C7 C 0.2285(6) 0.5728(4) 0.7988(5) 0.0158(13) Uani 1 1 d . U . . .
H7A H 0.1711 0.5329 0.8000 0.019 Uiso 1 1 calc R . . . .
H7B H 0.2158 0.6074 0.7455 0.019 Uiso 1 1 calc R . . . .
C3 C 0.5000 0.6887(6) 0.7500 0.0161(15) Uani 1 2 d S TU P . .
C5 C 0.3338(6) 0.4455(4) 0.7995(5) 0.0152(13) Uani 1 1 d . U . . .
H5A H 0.2694 0.4266 0.8293 0.018 Uiso 1 1 calc R . . . .
H5B H 0.3943 0.4336 0.8405 0.018 Uiso 1 1 calc R . . . .
O10 O 0.3863(5) 0.9131(4) 0.5548(5) 0.0544(17) Uani 1 1 d . U . . .
H10A H 0.4098 0.8656 0.5674 0.082 Uiso 1 1 d R . . . .
H10B H 0.3931 0.9393 0.6053 0.082 Uiso 1 1 d R . . . .
C4 C 0.4152(6) 0.5727(4) 0.7678(5) 0.0150(12) Uani 1 1 d . U . . .
O12 O 0.9545(6) 0.5055(4) 0.8769(5) 0.061(2) Uani 1 1 d . U . . .
H12A H 0.9648 0.5540 0.8586 0.091 Uiso 1 1 d G . . . .
H12B H 0.9144 0.5105 0.9234 0.091 Uiso 1 1 d G . . . .
O13 O 0.7483(13) 0.7065(13) 0.8875(14) 0.041(3) Uani 0.42(2) 1 d . U . A 1
H13A H 0.7642 0.6878 0.8347 0.062 Uiso 0.42(2) 1 d R . . A 1
H13B H 0.6916 0.6831 0.9061 0.062 Uiso 0.42(2) 1 d R . . A 1
O13A O 0.7488(13) 0.7410(12) 0.9266(13) 0.062(4) Uani 0.58(2) 1 d . U . A 2
H13C H 0.6959 0.7666 0.9491 0.093 Uiso 0.58(2) 1 d G . . A 2
H13D H 0.7842 0.7175 0.9699 0.093 Uiso 0.58(2) 1 d G . . A 2

loop_
_atom_site_aniso_label
_atom_site_aniso_U_11
_atom_site_aniso_U_22
_atom_site_aniso_U_33
_atom_site_aniso_U_23
_atom_site_aniso_U_13
_atom_site_aniso_U_12
Eu1 0.01051(17) 0.01033(16) 0.00798(17) -0.0006(2) 0.00058(12) -0.0015(2)
O3 0.011(2) 0.014(3) 0.014(2) 0.003(2) 0.003(2) 0.0011(19)
O7 0.014(2) 0.019(2) 0.012(2) -0.005(2) -0.004(2) 0.002(2)
O8 0.013(2) 0.013(2) 0.015(3) -0.0034(19) -0.001(2) 0.0026(19)
O6 0.020(3) 0.018(2) 0.014(3) -0.005(2) -0.003(2) 0.004(2)
O4 0.015(2) 0.027(2) 0.019(3) -0.004(2) 0.001(2) -0.002(2)
O5 0.022(2) 0.017(2) 0.017(2) -0.001(2) -0.002(2) -0.001(2)
O1 0.015(3) 0.026(3) 0.031(4) 0.011(3) -0.001(3) -0.004(2)
O2 0.021(3) 0.023(3) 0.018(3) -0.005(2) -0.002(2) 0.004(2)
O11 0.036(5) 0.036(5) 0.044(6) 0.000 -0.013(4) 0.000
N2 0.016(2) 0.014(2) 0.017(2) -0.002(2) 0.005(2) 0.001(2)
C8 0.013(3) 0.016(3) 0.014(3) -0.002(3) 0.005(3) -0.001(3)
N1 0.013(3) 0.014(3) 0.015(3) 0.000 0.008(3) 0.000
N4 0.012(2) 0.014(2) 0.016(2) -0.004(2) 0.006(2) 0.001(2)
C1 0.017(3) 0.018(3) 0.015(3) -0.002(3) 0.002(3) 0.001(3)
O9 0.030(3) 0.035(3) 0.036(3) 0.012(3) 0.001(3) -0.001(3)
C6 0.011(3) 0.013(3) 0.017(3) -0.003(3) 0.000(3) -0.002(2)
N3 0.015(3) 0.015(3) 0.015(3) 0.000 0.004(3) 0.000
C2 0.019(3) 0.022(3) 0.017(3) -0.001(3) 0.003(3) -0.002(3)
C7 0.015(3) 0.016(3) 0.017(3) -0.003(2) 0.002(2) -0.004(2)
C3 0.015(3) 0.020(3) 0.014(3) 0.000 0.007(3) 0.000
C5 0.015(3) 0.016(3) 0.015(3) -0.006(2) 0.004(2) -0.001(2)
O10 0.051(4) 0.054(4) 0.058(4) -0.017(4) -0.015(3) 0.020(3)
C4 0.017(2) 0.016(2) 0.012(2) -0.003(2) 0.003(2) -0.001(2)
O12 0.064(5) 0.055(4) 0.063(5) 0.019(4) -0.005(4) 0.004(4)
O13 0.042(5) 0.045(6) 0.037(6) -0.013(5) 0.005(5) -0.006(6)
O13A 0.062(7) 0.058(9) 0.066(9) -0.011(7) 0.016(7) -0.011(7)

loop_
_atom_type_symbol
_atom_type_description
_atom_type_scat_dispersion_real
_atom_type_scat_dispersion_imag
_atom_type_scat_source
C C 0.0033 0.0016 'International Tables Vol C Tables 4.2.6.8 and 6.1.1.4'
H H 0.0000 0.0000 'International Tables Vol C Tables 4.2.6.8 and 6.1.1.4'
Eu Eu -0.1578 3.6682 'International Tables Vol C Tables 4.2.6.8 and 6.1.1.4'
N N 0.0061 0.0033 'International Tables Vol C Tables 4.2.6.8 and 6.1.1.4'
O O 0.0106 0.0060 'International Tables Vol C Tables 4.2.6.8 and 6.1.1.4'

loop_
_geom_angle_atom_site_label_1
_geom_angle_atom_site_label_2
_geom_angle_atom_site_label_3
_geom_angle
_geom_angle_site_symmetry_1
_geom_angle_site_symmetry_3
_geom_angle_publ_flag
O3 Eu1 Eu1 39.17(12) . 7_666 ?
O3 Eu1 Eu1 35.13(9) 7_666 7_666 ?
O3 Eu1 O3 74.30(16) . 7_666 ?
O3 Eu1 O7 75.83(16) . 8_565 ?
O3 Eu1 O8 73.06(16) . 2_656 ?
O3 Eu1 O6 82.05(16) . 3 ?
O3 Eu1 O4 124.64(17) . 7_666 ?
O3 Eu1 O5 77.20(16) . 3 ?
O3 Eu1 O1 137.84(16) . . ?
O3 Eu1 O2 142.92(16) . . ?
O3 Eu1 C1 100.28(19) . 7_666 ?
O3 Eu1 C1 25.98(17) 7_666 7_666 ?
O3 Eu1 C6 152.72(18) 7_666 3 ?
O3 Eu1 C6 78.89(18) . 3 ?
O7 Eu1 Eu1 68.01(12) 8_565 7_666 ?
O7 Eu1 O3 69.66(15) 8_565 7_666 ?
O7 Eu1 O6 124.54(16) 8_565 3 ?
O7 Eu1 O4 90.26(17) 8_565 7_666 ?
O7 Eu1 O5 73.43(17) 8_565 3 ?
O7 Eu1 O1 67.67(17) 8_565 . ?
O7 Eu1 O2 140.45(16) 8_565 . ?
O7 Eu1 C1 76.09(18) 8_565 7_666 ?
O7 Eu1 C6 99.06(19) 8_565 3 ?
O8 Eu1 Eu1 69.88(13) 2_656 7_666 ?
O8 Eu1 O3 75.00(16) 2_656 7_666 ?
O8 Eu1 O7 137.85(18) 2_656 8_565 ?
O8 Eu1 O6 78.26(16) 2_656 3 ?
O8 Eu1 O4 84.73(16) 2_656 7_666 ?
O8 Eu1 O5 124.83(16) 2_656 3 ?
O8 Eu1 O1 149.07(17) 2_656 . ?
O8 Eu1 O2 77.45(16) 2_656 . ?
O8 Eu1 C1 82.22(18) 2_656 7_666 ?
O8 Eu1 C6 102.05(18) 2_656 3 ?
O6 Eu1 Eu1 118.42(11) 3 7_666 ?
O6 Eu1 O3 148.38(14) 3 7_666 ?
O6 Eu1 O4 142.29(18) 3 7_666 ?
O6 Eu1 O5 52.16(16) 3 3 ?
O6 Eu1 O1 101.49(17) 3 . ?
O6 Eu1 C1 158.74(18) 3 7_666 ?
O6 Eu1 C6 26.13(18) 3 3 ?
O4 Eu1 Eu1 85.76(13) 7_666 7_666 ?
O4 Eu1 O3 50.89(16) 7_666 7_666 ?
O4 Eu1 O5 149.28(16) 7_666 3 ?
O4 Eu1 C1 25.34(18) 7_666 7_666 ?
O4 Eu1 C6 156.33(19) 7_666 3 ?
O5 Eu1 Eu1 110.63(12) 3 7_666 ?
O5 Eu1 O3 137.63(17) 3 7_666 ?
O5 Eu1 C1 149.08(19) 3 7_666 ?
O5 Eu1 C6 26.03(18) 3 3 ?
O1 Eu1 Eu1 131.98(13) . 7_666 ?
O1 Eu1 O3 110.13(16) . 7_666 ?
O1 Eu1 O4 76.90(17) . 7_666 ?
O1 Eu1 O5 72.87(16) . 3 ?
O1 Eu1 C1 90.96(18) . 7_666 ?
O1 Eu1 C6 86.55(19) . 3 ?
O2 Eu1 Eu1 142.60(11) . 7_666 ?
O2 Eu1 O3 118.95(15) . 7_666 ?
O2 Eu1 O6 70.23(16) . 3 ?
O2 Eu1 O4 73.35(18) . 7_666 ?
O2 Eu1 O5 102.69(17) . 3 ?
O2 Eu1 O1 73.56(17) . . ?
O2 Eu1 C1 97.45(19) . 7_666 ?
O2 Eu1 C6 85.89(19) . 3 ?
C1 Eu1 Eu1 61.11(14) 7_666 7_666 ?
C6 Eu1 Eu1 117.90(14) 3 7_666 ?
C6 Eu1 C1 175.1(2) 3 7_666 ?
Eu1 O3 Eu1 105.70(16) . 7_666 ?
C1 O3 Eu1 90.1(4) . 7_666 ?
C1 O3 Eu1 164.2(5) . . ?
C8 O7 Eu1 135.8(5) . 8_466 ?
C8 O8 Eu1 132.1(5) . 2_656 ?
C6 O6 Eu1 95.2(4) . 3_445 ?
C1 O4 Eu1 96.6(4) . 7_666 ?
C6 O5 Eu1 92.4(4) . 3_445 ?
Eu1 O1 H1A 109.6 . . ?
Eu1 O1 H1B 109.2 . . ?
H1A O1 H1B 104.1 . . ?
Eu1 O2 H2A 109.7 . . ?
Eu1 O2 H2B 109.2 . . ?
H2A O2 H2B 104.1 . . ?
H11A O11 H11B 104.5 . . ?
C3 N2 C4 112.9(7) . . ?
O7 C8 O8 127.0(7) . . ?
O7 C8 C7 119.3(6) . . ?
O8 C8 C7 113.7(7) . . ?
C2 N1 C2 124.5(8) . 2_656 ?
C3 N1 C2 117.7(4) . 2_656 ?
C3 N1 C2 117.7(4) . . ?
C7 N4 C5 121.1(6) . . ?
C4 N4 C7 120.6(6) . . ?
C4 N4 C5 118.3(6) . . ?
O3 C1 Eu1 64.0(4) . 7_666 ?
O3 C1 C2 119.2(7) . . ?
O4 C1 Eu1 58.0(4) . 7_666 ?
O4 C1 O3 120.4(7) . . ?
O4 C1 C2 120.4(6) . . ?
C2 C1 Eu1 165.4(5) . 7_666 ?
H9A O9 H9B 109.4 . . ?
O6 C6 Eu1 58.6(4) . 3_445 ?
O6 C6 C5 117.5(7) . . ?
O5 C6 Eu1 61.5(4) . 3_445 ?
O5 C6 O6 120.1(6) . . ?
O5 C6 C5 122.4(6) . . ?
C5 C6 Eu1 176.1(5) . 3_445 ?
C4 N3 C4 113.2(8) 2_656 . ?
N1 C2 C1 112.2(6) . . ?
N1 C2 H2C 109.2 . . ?
N1 C2 H2D 109.2 . . ?
C1 C2 H2C 109.2 . . ?
C1 C2 H2D 109.2 . . ?
H2C C2 H2D 107.9 . . ?
C8 C7 H7A 108.7 . . ?
C8 C7 H7B 108.7 . . ?
N4 C7 C8 114.1(7) . . ?
N4 C7 H7A 108.7 . . ?
N4 C7 H7B 108.7 . . ?
H7A C7 H7B 107.6 . . ?
N2 C3 N2 127.2(10) . 2_656 ?
N2 C3 N1 116.4(5) . . ?
N2 C3 N1 116.4(5) 2_656 . ?
N4 C5 C6 115.1(6) . . ?
N4 C5 H5A 108.5 . . ?
N4 C5 H5B 108.5 . . ?
C6 C5 H5A 108.5 . . ?
C6 C5 H5B 108.5 . . ?
H5A C5 H5B 107.5 . . ?
H10A O10 H10B 104.5 . . ?
N2 C4 N4 116.8(6) . . ?
N3 C4 N2 126.9(7) . . ?
N3 C4 N4 116.3(6) . . ?
H12A O12 H12B 104.5 . . ?
H13A O13 H13B 109.5 . . ?
H13C O13A H13D 109.5 . . ?

loop_
_geom_bond_atom_site_label_1
_geom_bond_atom_site_label_2
_geom_bond_distance
_geom_bond_site_symmetry_2
_geom_bond_publ_flag
Eu1 Eu1 3.9721(8) 7_666 ?
Eu1 O3 2.374(4) . ?
Eu1 O3 2.606(5) 7_666 ?
Eu1 O7 2.400(5) 8_565 ?
Eu1 O8 2.379(4) 2_656 ?
Eu1 O6 2.460(5) 3 ?
Eu1 O4 2.477(5) 7_666 ?
Eu1 O5 2.525(5) 3 ?
Eu1 O1 2.472(4) . ?
Eu1 O2 2.425(5) . ?
Eu1 C1 2.900(7) 7_666 ?
Eu1 C6 2.869(7) 3 ?
O3 Eu1 2.606(5) 7_666 ?
O3 C1 1.271(8) . ?
O7 Eu1 2.400(5) 8_466 ?
O7 C8 1.245(9) . ?
O8 Eu1 2.379(4) 2_656 ?
O8 C8 1.277(8) . ?
O6 Eu1 2.460(5) 3_445 ?
O6 C6 1.269(8) . ?
O4 Eu1 2.477(5) 7_666 ?
O4 C1 1.250(9) . ?
O5 Eu1 2.525(5) 3_445 ?
O5 C6 1.260(9) . ?
O1 H1A 0.8756 . ?
O1 H1B 0.8758 . ?
O2 H2A 0.8761 . ?
O2 H2B 0.8751 . ?
O11 H11A 0.8699 . ?
O11 H11B 0.8699 . ?
N2 C3 1.339(7) . ?
N2 C4 1.353(8) . ?
C8 C7 1.523(9) . ?
N1 C2 1.440(7) . ?
N1 C2 1.440(7) 2_656 ?
N1 C3 1.364(12) . ?
N4 C7 1.433(8) . ?
N4 C5 1.460(8) . ?
N4 C4 1.360(8) . ?
C1 Eu1 2.900(7) 7_666 ?
C1 C2 1.520(9) . ?
O9 H9A 0.8703 . ?
O9 H9B 0.8707 . ?
C6 Eu1 2.869(7) 3_445 ?
C6 C5 1.512(9) . ?
N3 C4 1.337(8) 2_656 ?
N3 C4 1.337(8) . ?
C2 H2C 0.9900 . ?
C2 H2D 0.9900 . ?
C7 H7A 0.9900 . ?
C7 H7B 0.9900 . ?
C3 N2 1.339(7) 2_656 ?
C5 H5A 0.9900 . ?
C5 H5B 0.9900 . ?
O10 H10A 0.8701 . ?
O10 H10B 0.8700 . ?
O12 H12A 0.8694 . ?
O12 H12B 0.8701 . ?
O13 H13A 0.8694 . ?
O13 H13B 0.8702 . ?
O13A H13C 0.8700 . ?
O13A H13D 0.8699 . ?
